data_2229330
loop_
_publ_author_name
'Pasdar, Hoda'
'Namegh, Marjan'
'Aghabozorg, Hossein'
'Notash, Behrouz'

_publ_section_title
;
 <i>catena</i>-Poly[[[(2,2'-bipyridine-\k^2^<i>N</i>,<i>N</i>')(dimethyl
 sulfoxide-\k<i>O</i>)(nitrato-\k^2^<i>O</i>,<i>O</i>')bismuth(III)]-\m-5-carboxybenzene-1,3-dicarboxylato-\k^4^<i>O</i>^1^<i>,O</i>^1'^<i>:O</i>^3^<i>,O</i>^3'^]
 dimethyl sulfoxide monosolvate]
;
_journal_coeditor_code BT5453
_journal_issue 3
_journal_name_full 'Acta Crystallographica Section E'
_journal_page_first m353
_journal_page_last m354
_journal_paper_doi 10.1107/S1600536811005745
_journal_volume 67
_journal_year 2011
_chemical_formula_iupac '[Bi (C9 H4 O6) (N O3) (C10 H8 N2) (C2 H6 O S)], C2 H6 O S'
_chemical_formula_moiety 'C21 H18 Bi N3 O10 S, C2 H6 O S'
_chemical_formula_sum 'C23 H24 Bi N3 O11 S2'
_chemical_formula_weight 791.57
_chemical_name_systematic
;
<i>catena</i>-Poly[[[(2,2'-bipyridine-\k^2^<i>N</i>,<i>N</i>')(dimethyl
sulfoxide-\k<i>O</i>)(nitrato-\k^2^<i>O</i>,<i>O</i>')bismuth(III)]-
\m-5-carboxybenzene-1,3-dicarboxylato-\k^4^<i>O</i>^1^<i>,O</i>^1'^<i>:
O</i>^3^<i>,O</i>^3'^] dimethyl sulfoxide monosolvate]
;
_space_group_IT_number 2
_symmetry_cell_setting triclinic
_symmetry_space_group_name_Hall '-P 1'
_symmetry_space_group_name_H-M 'P -1'
_atom_sites_solution_hydrogens geom
_atom_sites_solution_primary direct
_atom_sites_solution_secondary difmap
_audit_creation_method SHELXL-97
_cell_angle_alpha 89.78(3)
_cell_angle_beta 76.22(3)
_cell_angle_gamma 84.80(3)
_cell_formula_units_Z 2
_cell_length_a 8.9562(18)
_cell_length_b 9.882(2)
_cell_length_c 16.111(3)
_cell_measurement_reflns_used 7396
_cell_measurement_temperature 298(2)
_cell_measurement_theta_max 29.25
_cell_measurement_theta_min 2.35
_cell_volume 1378.9(5)
_computing_cell_refinement 'X-AREA (Stoe & Cie, 2005)'
_computing_data_collection 'X-AREA (Stoe & Cie, 2005)'
_computing_data_reduction 'X-AREA (Stoe & Cie, 2005)'
_computing_molecular_graphics 'ORTEP-3 for Windows (Farrugia, 1997)'
_computing_publication_material 'WinGX (Farrugia, 1999)'
_computing_structure_refinement 'SHELXL97 (Sheldrick, 2008)'
_computing_structure_solution 'SHELXS97 (Sheldrick, 2008)'
_diffrn_ambient_temperature 298(2)
_diffrn_detector_area_resol_mean '0.15 mm'
_diffrn_measured_fraction_theta_full 0.985
_diffrn_measured_fraction_theta_max 0.985
_diffrn_measurement_device_type 'STOE IPDS II'
_diffrn_measurement_method 'rotation method'
_diffrn_radiation_monochromator graphite
_diffrn_radiation_source 'fine-focus sealed tube'
_diffrn_radiation_type MoK\a
_diffrn_radiation_wavelength 0.71073
_diffrn_reflns_av_R_equivalents 0.1239
_diffrn_reflns_av_sigmaI/netI 0.1050
_diffrn_reflns_limit_h_max 12
_diffrn_reflns_limit_h_min -12
_diffrn_reflns_limit_k_max 13
_diffrn_reflns_limit_k_min -13
_diffrn_reflns_limit_l_max 22
_diffrn_reflns_limit_l_min -22
_diffrn_reflns_number 15461
_diffrn_reflns_theta_full 29.25
_diffrn_reflns_theta_max 29.25
_diffrn_reflns_theta_min 2.35
_exptl_absorpt_coefficient_mu 6.608
_exptl_absorpt_correction_T_max 0.515
_exptl_absorpt_correction_T_min 0.455
_exptl_absorpt_correction_type numerical
_exptl_absorpt_process_details
;
[shape of crystal determined optically
(X-SHAPE and X-RED32; Stoe & Cie (2005)]
;
_exptl_crystal_colour colorless
_exptl_crystal_density_diffrn 1.906
_exptl_crystal_density_method 'not measured'
_exptl_crystal_description plate
_exptl_crystal_F_000 772.0
_exptl_crystal_size_max 0.15
_exptl_crystal_size_mid 0.1
_exptl_crystal_size_min 0.1
_refine_diff_density_max 2.246
_refine_diff_density_min -2.567
_refine_ls_extinction_method none
_refine_ls_goodness_of_fit_ref 1.131
_refine_ls_hydrogen_treatment constr
_refine_ls_matrix_type full
_refine_ls_number_parameters 373
_refine_ls_number_reflns 7396
_refine_ls_number_restraints 0
_refine_ls_restrained_S_all 1.131
_refine_ls_R_factor_all 0.0929
_refine_ls_R_factor_gt 0.0720
_refine_ls_shift/su_max 0.000
_refine_ls_shift/su_mean 0.000
_refine_ls_structure_factor_coef Fsqd
_refine_ls_weighting_details 'calc w=1/[\s^2^(Fo^2^)+(0.0865P)^2^+12.3704P] where P=(Fo^2^+2Fc^2^)/3'
_refine_ls_weighting_scheme calc
_refine_ls_wR_factor_gt 0.1803
_refine_ls_wR_factor_ref 0.1951
_reflns_number_gt 6043
_reflns_number_total 7396
_reflns_threshold_expression I>2\s(I)
_cod_data_source_file bt5453.cif
_cod_data_source_block I
_cod_database_code 2229330
_cod_database_fobs_code 2229330

loop_
_symmetry_equiv_pos_as_xyz
'x, y, z'
'-x, -y, -z'

loop_
_atom_site_type_symbol
_atom_site_label
_atom_site_fract_x
_atom_site_fract_y
_atom_site_fract_z
_atom_site_U_iso_or_equiv
_atom_site_adp_type
_atom_site_calc_flag
_atom_site_refinement_flags
_atom_site_occupancy
_atom_site_disorder_assembly
_atom_site_disorder_group
S S2B 0.8840(10) 0.4785(8) 0.2723(6) 0.061(3) Uani d P 0.570(19) A 1
S S2A 0.9839(16) 0.4592(14) 0.2253(8) 0.072(4) Uani d P 0.430(19) A 2
Bi Bi1 0.45530(5) 0.03366(4) 0.26887(3) 0.02732(13) Uani d . 1 . .
S S1 0.3345(4) -0.2775(3) 0.3990(2) 0.0452(7) Uani d . 1 . .
O O1 0.2022(16) 0.4330(11) -0.0595(8) 0.065(3) Uani d . 1 . .
H H1 0.1625 0.4435 -0.1003 0.097 Uiso calc R 1 . .
O O2 0.1908(14) 0.6580(10) -0.0621(6) 0.054(3) Uani d . 1 . .
O O3 0.3771(11) 0.1788(7) 0.1652(6) 0.0390(19) Uani d . 1 . .
O O4 0.5178(12) 0.2701(8) 0.2386(6) 0.0407(19) Uani d . 1 . .
O O5 0.5247(11) 0.7833(8) 0.2306(5) 0.0374(18) Uani d . 1 . .
O O6 0.3481(9) 0.8965(7) 0.1763(6) 0.0351(17) Uani d . 1 . .
O O7 0.2078(14) 0.1922(12) 0.3655(8) 0.061(3) Uani d . 1 . .
O O8 0.4030(14) 0.1866(12) 0.4194(7) 0.059(3) Uani d . 1 . .
O O9 0.215(2) 0.3348(16) 0.4667(10) 0.100(6) Uani d . 1 . .
O O10 0.3402(14) -0.1262(10) 0.4050(6) 0.053(2) Uani d . 1 . .
O O11 0.898(3) 0.5681(15) 0.1982(11) 0.116(7) Uani d . 1 . .
N N1 0.7024(12) -0.0147(9) 0.3099(6) 0.0336(19) Uani d . 1 . .
N N2 0.6774(11) 0.0000(9) 0.1469(6) 0.0308(18) Uani d . 1 . .
N N3 0.2718(18) 0.2378(12) 0.4173(8) 0.054(3) Uani d . 1 . .
C C1 0.2933(12) 0.5408(10) 0.0437(6) 0.0268(19) Uani d . 1 . .
C C2 0.3340(13) 0.4186(10) 0.0780(7) 0.030(2) Uani d . 1 . .
H H2 0.3138 0.3382 0.0548 0.036 Uiso calc R 1 . .
C C3 0.4043(13) 0.4129(10) 0.1462(7) 0.030(2) Uani d . 1 . .
C C4 0.4407(14) 0.5316(10) 0.1788(7) 0.032(2) Uani d . 1 . .
H H4 0.4945 0.5279 0.2217 0.039 Uiso calc R 1 . .
C C5 0.3958(14) 0.6593(10) 0.1468(6) 0.030(2) Uani d . 1 . .
C C6 0.3241(14) 0.6622(10) 0.0792(7) 0.032(2) Uani d . 1 . .
H H6 0.2963 0.7452 0.0570 0.038 Uiso calc R 1 . .
C C7 0.2216(14) 0.5520(12) -0.0301(8) 0.036(2) Uani d . 1 . .
C C8 0.4372(15) 0.2817(10) 0.1852(7) 0.033(2) Uani d . 1 . .
C C9 0.4271(13) 0.7856(10) 0.1874(7) 0.030(2) Uani d . 1 . .
C C10 0.7121(18) -0.0062(15) 0.3920(8) 0.047(3) Uani d . 1 . .
H H10 0.6233 0.0173 0.4346 0.057 Uiso calc R 1 . .
C C11 0.852(2) -0.0318(16) 0.4135(11) 0.056(4) Uani d . 1 . .
H H11 0.8568 -0.0244 0.4703 0.068 Uiso calc R 1 . .
C C12 0.982(2) -0.0681(18) 0.3517(12) 0.062(4) Uani d . 1 . .
H H12 1.0779 -0.0824 0.3651 0.074 Uiso calc R 1 . .
C C13 0.9688(18) -0.0835(17) 0.2665(10) 0.054(4) Uani d . 1 . .
H H13 1.0547 -0.1136 0.2236 0.065 Uiso calc R 1 . .
C C14 0.8294(14) -0.0539(12) 0.2481(8) 0.037(2) Uani d . 1 . .
C C15 0.8066(15) -0.0620(11) 0.1590(8) 0.038(2) Uani d . 1 . .
C C16 0.9191(15) -0.1297(15) 0.0941(9) 0.045(3) Uani d . 1 . .
H H16 1.0095 -0.1729 0.1043 0.054 Uiso calc R 1 . .
C C17 0.8889(18) -0.1293(15) 0.0133(9) 0.048(3) Uani d . 1 . .
H H17 0.9598 -0.1751 -0.0317 0.058 Uiso calc R 1 . .
C C18 0.7567(19) -0.0627(13) -0.0014(8) 0.046(3) Uani d . 1 . .
H H18 0.7385 -0.0598 -0.0559 0.055 Uiso calc R 1 . .
C C19 0.6523(14) -0.0003(13) 0.0673(8) 0.037(2) Uani d . 1 . .
H H19 0.5608 0.0433 0.0588 0.045 Uiso calc R 1 . .
C C20 0.512(2) -0.359(2) 0.4063(13) 0.071(5) Uani d . 1 . .
H H20A 0.5929 -0.3282 0.3615 0.107 Uiso calc R 1 . .
H H20B 0.5108 -0.4554 0.4005 0.107 Uiso calc R 1 . .
H H20C 0.5315 -0.3378 0.4607 0.107 Uiso calc R 1 . .
C C21 0.223(3) -0.319(2) 0.5040(13) 0.091(7) Uani d . 1 . .
H H21A 0.2691 -0.2860 0.5470 0.137 Uiso calc R 1 . .
H H21B 0.2219 -0.4163 0.5081 0.137 Uiso calc R 1 . .
H H21C 0.1192 -0.2781 0.5123 0.137 Uiso calc R 1 . .
C C22 1.032(3) 0.514(2) 0.3181(14) 0.078(6) Uani d . 1 . .
H H22A 1.0919 0.4415 0.3387 0.118 Uiso calc PR 0.57 A 2
H H22B 0.9395 0.5394 0.3611 0.118 Uiso calc PR 0.57 A 2
H H22C 1.0915 0.5907 0.3053 0.118 Uiso calc PR 0.57 A 2
H H22D 0.9901 0.6062 0.3314 0.118 Uiso calc PR 0.43 A 2
H H22E 1.1425 0.5084 0.3090 0.118 Uiso calc PR 0.43 A 2
H H22F 0.9905 0.4570 0.3647 0.118 Uiso calc PR 0.43 A 2
C C23 0.906(6) 0.315(3) 0.251(2) 0.17(2) Uani d . 1 . .
H H23A 0.8952 0.2659 0.3031 0.254 Uiso calc PR 0.57 A 1
H H23B 1.0072 0.2916 0.2148 0.254 Uiso calc PR 0.57 A 1
H H23C 0.8294 0.2923 0.2220 0.254 Uiso calc PR 0.57 A 1
H H23D 0.9260 0.3006 0.1901 0.254 Uiso calc PR 0.43 A 1
H H23E 0.8140 0.2750 0.2785 0.254 Uiso calc PR 0.43 A 1
H H23F 0.9918 0.2742 0.2712 0.254 Uiso calc PR 0.43 A 1

loop_
_atom_site_aniso_label
_atom_site_aniso_U_11
_atom_site_aniso_U_22
_atom_site_aniso_U_33
_atom_site_aniso_U_12
_atom_site_aniso_U_13
_atom_site_aniso_U_23
S2B 0.053(5) 0.069(5) 0.060(5) 0.007(3) -0.018(4) -0.008(3)
S2A 0.066(8) 0.085(8) 0.061(7) -0.009(6) -0.009(6) 0.021(6)
Bi1 0.0362(2) 0.01789(17) 0.0299(2) -0.00129(12) -0.01221(14) 0.00062(12)
S1 0.062(2) 0.0341(14) 0.0411(16) -0.0055(13) -0.0141(15) 0.0042(12)
O1 0.107(10) 0.044(5) 0.059(6) -0.011(6) -0.050(7) 0.007(5)
O2 0.085(8) 0.037(5) 0.045(5) 0.012(5) -0.031(5) -0.001(4)
O3 0.064(6) 0.018(3) 0.044(5) -0.012(3) -0.027(4) 0.005(3)
O4 0.063(6) 0.023(3) 0.041(4) -0.002(3) -0.022(4) 0.005(3)
O5 0.052(5) 0.026(4) 0.037(4) -0.008(3) -0.015(4) 0.001(3)
O6 0.034(4) 0.022(3) 0.047(5) -0.004(3) -0.005(3) 0.003(3)
O7 0.055(6) 0.063(7) 0.070(7) 0.005(5) -0.029(6) -0.008(6)
O8 0.069(7) 0.062(6) 0.049(6) 0.021(5) -0.029(5) -0.017(5)
O9 0.126(13) 0.084(10) 0.087(10) 0.046(9) -0.038(9) -0.053(8)
O10 0.076(7) 0.037(5) 0.041(5) -0.005(5) -0.007(5) 0.002(4)
O11 0.23(2) 0.062(8) 0.100(11) -0.031(11) -0.122(14) 0.028(8)
N1 0.039(5) 0.028(4) 0.038(5) -0.006(4) -0.016(4) 0.006(4)
N2 0.041(5) 0.022(4) 0.031(4) 0.000(3) -0.012(4) 0.001(3)
N3 0.078(9) 0.040(6) 0.042(6) 0.004(6) -0.014(6) -0.003(5)
C1 0.025(5) 0.026(4) 0.027(5) -0.006(3) -0.001(4) -0.003(4)
C2 0.038(6) 0.025(4) 0.025(5) -0.004(4) -0.003(4) -0.006(4)
C3 0.035(5) 0.024(4) 0.029(5) -0.003(4) -0.003(4) 0.004(4)
C4 0.049(6) 0.020(4) 0.026(5) 0.003(4) -0.010(4) -0.001(4)
C5 0.044(6) 0.019(4) 0.023(4) 0.004(4) -0.003(4) -0.003(3)
C6 0.040(6) 0.023(4) 0.035(5) 0.004(4) -0.016(5) 0.001(4)
C7 0.038(6) 0.034(5) 0.034(5) -0.006(4) -0.007(5) 0.004(4)
C8 0.051(7) 0.018(4) 0.027(5) 0.004(4) -0.006(5) 0.002(4)
C9 0.038(6) 0.024(4) 0.028(5) -0.011(4) -0.005(4) 0.001(4)
C10 0.056(8) 0.060(8) 0.027(6) 0.001(6) -0.014(5) 0.000(5)
C11 0.076(11) 0.051(8) 0.051(8) -0.003(7) -0.034(8) 0.000(6)
C12 0.058(9) 0.069(10) 0.066(10) 0.012(8) -0.035(8) 0.009(8)
C13 0.043(7) 0.069(10) 0.054(8) 0.000(7) -0.019(6) 0.004(7)
C14 0.038(6) 0.034(5) 0.041(6) 0.002(4) -0.014(5) 0.004(5)
C15 0.046(7) 0.021(4) 0.047(7) -0.002(4) -0.013(5) 0.005(4)
C16 0.033(6) 0.053(7) 0.042(7) -0.006(5) 0.004(5) 0.001(6)
C17 0.051(8) 0.048(7) 0.043(7) 0.004(6) -0.008(6) -0.012(6)
C18 0.074(10) 0.034(6) 0.032(6) -0.016(6) -0.011(6) 0.005(5)
C19 0.036(6) 0.046(6) 0.035(6) -0.010(5) -0.016(5) -0.002(5)
C20 0.086(13) 0.067(11) 0.071(11) 0.004(9) -0.042(10) 0.010(9)
C21 0.14(2) 0.066(12) 0.061(11) -0.025(13) 0.003(12) 0.016(9)
C22 0.080(13) 0.095(14) 0.078(13) -0.028(11) -0.047(11) 0.026(11)
C23 0.35(6) 0.085(18) 0.14(3) -0.06(3) -0.17(4) 0.039(18)

loop_
_atom_type_symbol
_atom_type_description
_atom_type_scat_dispersion_real
_atom_type_scat_dispersion_imag
_atom_type_scat_source
C C 0.0033 0.0016 'International Tables Vol C Tables 4.2.6.8 and 6.1.1.4'
H H 0.0000 0.0000 'International Tables Vol C Tables 4.2.6.8 and 6.1.1.4'
N N 0.0061 0.0033 'International Tables Vol C Tables 4.2.6.8 and 6.1.1.4'
O O 0.0106 0.0060 'International Tables Vol C Tables 4.2.6.8 and 6.1.1.4'
S S 0.1246 0.1234 'International Tables Vol C Tables 4.2.6.8 and 6.1.1.4'
Bi Bi -4.1077 10.2566 'International Tables Vol C Tables 4.2.6.8 and 6.1.1.4'

loop_
_geom_angle_atom_site_label_1
_geom_angle_atom_site_label_2
_geom_angle_atom_site_label_3
_geom_angle_site_symmetry_1
_geom_angle_site_symmetry_3
_geom_angle
_geom_angle_publ_flag
O11 S2B C23 . . 115.9(14) ?
O11 S2A C22 . . 106.9(13) ?
O3 Bi1 O6 . 1_545 71.8(3) ?
O3 Bi1 N2 . . 77.9(3) ?
O6 Bi1 N2 1_545 . 80.2(3) ?
O3 Bi1 N1 . . 133.0(3) ?
O6 Bi1 N1 1_545 . 127.3(3) ?
N2 Bi1 N1 . . 66.6(3) ?
O3 Bi1 O4 . . 53.1(3) ?
O6 Bi1 O4 1_545 . 123.8(3) ?
N2 Bi1 O4 . . 78.6(3) ?
N1 Bi1 O4 . . 89.2(3) ?
O3 Bi1 O5 . 1_545 118.1(3) ?
O6 Bi1 O5 1_545 1_545 52.6(3) ?
N2 Bi1 O5 . 1_545 68.7(3) ?
N1 Bi1 O5 . 1_545 77.1(3) ?
O4 Bi1 O5 . 1_545 147.4(3) ?
O3 Bi1 O7 . . 77.4(3) ?
O6 Bi1 O7 1_545 . 105.3(3) ?
N2 Bi1 O7 . . 151.4(3) ?
N1 Bi1 O7 . . 123.6(3) ?
O4 Bi1 O7 . . 75.1(4) ?
O5 Bi1 O7 1_545 . 137.0(3) ?
O3 Bi1 O10 . . 142.1(3) ?
O6 Bi1 O10 1_545 . 90.1(3) ?
N2 Bi1 O10 . . 132.8(3) ?
N1 Bi1 O10 . . 84.6(3) ?
O4 Bi1 O10 . . 139.9(3) ?
O5 Bi1 O10 1_545 . 68.9(3) ?
O7 Bi1 O10 . . 75.7(3) ?
O3 Bi1 C9 . 1_545 95.9(3) ?
O6 Bi1 C9 1_545 1_545 26.8(3) ?
N2 Bi1 C9 . 1_545 73.5(3) ?
N1 Bi1 C9 . 1_545 102.1(3) ?
O4 Bi1 C9 . 1_545 142.3(3) ?
O5 Bi1 C9 1_545 1_545 25.8(3) ?
O7 Bi1 C9 . 1_545 123.3(3) ?
O10 Bi1 C9 . 1_545 77.5(3) ?
O10 S1 C20 . . 109.1(8) ?
O10 S1 C21 . . 103.5(8) ?
C20 S1 C21 . . 97.9(11) ?
C7 O1 H1 . . 109.5 ?
C8 O3 Bi1 . . 95.3(7) ?
C8 O4 Bi1 . . 91.8(7) ?
C9 O5 Bi1 . 1_565 91.1(6) ?
C9 O6 Bi1 . 1_565 94.8(7) ?
N3 O7 Bi1 . . 98.6(9) ?
S1 O10 Bi1 . . 124.3(5) ?
S2A O11 S2B . . 42.0(6) ?
C14 N1 C10 . . 120.0(11) ?
C14 N1 Bi1 . . 118.2(8) ?
C10 N1 Bi1 . . 121.7(9) ?
C15 N2 C19 . . 118.8(11) ?
C15 N2 Bi1 . . 118.5(8) ?
C19 N2 Bi1 . . 118.6(8) ?
O7 N3 O9 . . 123.7(16) ?
O7 N3 O8 . . 118.7(12) ?
O9 N3 O8 . . 117.6(15) ?
C2 C1 C6 . . 118.9(10) ?
C2 C1 C7 . . 123.6(9) ?
C6 C1 C7 . . 117.5(9) ?
C1 C2 C3 . . 121.6(9) ?
C1 C2 H2 . . 119.2 ?
C3 C2 H2 . . 119.2 ?
C4 C3 C2 . . 119.6(9) ?
C4 C3 C8 . . 119.8(10) ?
C2 C3 C8 . . 120.5(10) ?
C3 C4 C5 . . 119.9(10) ?
C3 C4 H4 . . 120.0 ?
C5 C4 H4 . . 120.0 ?
C6 C5 C4 . . 119.1(9) ?
C6 C5 C9 . . 122.3(9) ?
C4 C5 C9 . . 118.6(10) ?
C5 C6 C1 . . 120.7(9) ?
C5 C6 H6 . . 119.7 ?
C1 C6 H6 . . 119.7 ?
O2 C7 O1 . . 123.5(12) ?
O2 C7 C1 . . 123.9(11) ?
O1 C7 C1 . . 112.4(10) ?
O4 C8 O3 . . 119.5(9) ?
O4 C8 C3 . . 122.1(10) ?
O3 C8 C3 . . 118.4(10) ?
O5 C9 O6 . . 121.4(10) ?
O5 C9 C5 . . 121.2(10) ?
O6 C9 C5 . . 117.4(10) ?
O5 C9 Bi1 . 1_565 63.1(6) ?
O6 C9 Bi1 . 1_565 58.4(5) ?
C5 C9 Bi1 . 1_565 174.4(8) ?
N1 C10 C11 . . 120.9(14) ?
N1 C10 H10 . . 119.5 ?
C11 C10 H10 . . 119.5 ?
C12 C11 C10 . . 120.1(14) ?
C12 C11 H11 . . 120.0 ?
C10 C11 H11 . . 120.0 ?
C11 C12 C13 . . 118.3(14) ?
C11 C12 H12 . . 120.9 ?
C13 C12 H12 . . 120.9 ?
C14 C13 C12 . . 119.4(15) ?
C14 C13 H13 . . 120.3 ?
C12 C13 H13 . . 120.3 ?
N1 C14 C13 . . 121.3(12) ?
N1 C14 C15 . . 116.1(10) ?
C13 C14 C15 . . 122.7(12) ?
N2 C15 C16 . . 123.3(12) ?
N2 C15 C14 . . 116.0(11) ?
C16 C15 C14 . . 120.6(12) ?
C15 C16 C17 . . 116.4(13) ?
C15 C16 H16 . . 121.8 ?
C17 C16 H16 . . 121.8 ?
C18 C17 C16 . . 121.4(13) ?
C18 C17 H17 . . 119.3 ?
C16 C17 H17 . . 119.3 ?
C17 C18 C19 . . 117.5(12) ?
C17 C18 H18 . . 121.2 ?
C19 C18 H18 . . 121.2 ?
N2 C19 C18 . . 122.5(12) ?
N2 C19 H19 . . 118.7 ?
C18 C19 H19 . . 118.7 ?
S1 C20 H20A . . 109.5 ?
S1 C20 H20B . . 109.5 ?
H20A C20 H20B . . 109.5 ?
S1 C20 H20C . . 109.5 ?
H20A C20 H20C . . 109.5 ?
H20B C20 H20C . . 109.5 ?
S1 C21 H21A . . 109.5 ?
S1 C21 H21B . . 109.5 ?
H21A C21 H21B . . 109.5 ?
S1 C21 H21C . . 109.5 ?
H21A C21 H21C . . 109.5 ?
H21B C21 H21C . . 109.5 ?
S2A C22 H22A . . 109.5 ?
S2A C22 H22B . . 109.5 ?
H22A C22 H22B . . 109.5 ?
S2A C22 H22C . . 109.5 ?
H22A C22 H22C . . 109.5 ?
H22B C22 H22C . . 109.5 ?
S2A C22 H22D . . 109.5 ?
H22A C22 H22D . . 141.1 ?
H22B C22 H22D . . 56.3 ?
H22C C22 H22D . . 56.3 ?
S2A C22 H22E . . 109.5 ?
H22A C22 H22E . . 56.3 ?
H22B C22 H22E . . 141.1 ?
H22C C22 H22E . . 56.3 ?
H22D C22 H22E . . 109.5 ?
S2A C22 H22F . . 109.5 ?
H22A C22 H22F . . 56.3 ?
H22B C22 H22F . . 56.3 ?
H22C C22 H22F . . 141.1 ?
H22D C22 H22F . . 109.5 ?
H22E C22 H22F . . 109.5 ?
S2B C23 H23A . . 109.5 ?
S2B C23 H23B . . 109.5 ?
H23A C23 H23B . . 109.5 ?
S2B C23 H23C . . 109.5 ?
H23A C23 H23C . . 109.5 ?
H23B C23 H23C . . 109.5 ?
S2B C23 H23D . . 109.5 ?
H23A C23 H23D . . 141.1 ?
H23B C23 H23D . . 56.3 ?
H23C C23 H23D . . 56.3 ?
S2B C23 H23E . . 109.5 ?
H23A C23 H23E . . 56.3 ?
H23B C23 H23E . . 141.1 ?
H23C C23 H23E . . 56.3 ?
H23D C23 H23E . . 109.5 ?
S2B C23 H23F . . 109.5 ?
H23A C23 H23F . . 56.3 ?
H23B C23 H23F . . 56.3 ?
H23C C23 H23F . . 141.1 ?
H23D C23 H23F . . 109.5 ?
H23E C23 H23F . . 109.5 ?

loop_
_geom_bond_atom_site_label_1
_geom_bond_atom_site_label_2
_geom_bond_site_symmetry_2
_geom_bond_distance
_geom_bond_publ_flag
S2B O11 . 1.471(16) ?
S2B C23 . 1.64(3) ?
S2A O11 . 1.395(19) ?
S2A C22 . 1.75(2) ?
Bi1 O3 . 2.386(8) ?
Bi1 O6 1_545 2.432(9) ?
Bi1 N2 . 2.440(10) ?
Bi1 N1 . 2.463(10) ?
Bi1 O4 . 2.472(8) ?
Bi1 O5 1_545 2.537(8) ?
Bi1 O7 . 2.745(12) ?
Bi1 O10 . 2.750(10) ?
Bi1 C9 1_545 2.844(10) ?
S1 O10 . 1.505(10) ?
S1 C20 . 1.749(19) ?
S1 C21 . 1.82(2) ?
O1 C7 . 1.311(16) ?
O1 H1 . 0.8200 ?
O2 C7 . 1.204(14) ?
O3 C8 . 1.268(14) ?
O4 C8 . 1.248(15) ?
O5 C9 . 1.239(14) ?
O5 Bi1 1_565 2.537(8) ?
O6 C9 . 1.286(13) ?
O6 Bi1 1_565 2.432(9) ?
O7 N3 . 1.226(17) ?
O8 N3 . 1.245(17) ?
O9 N3 . 1.241(17) ?
N1 C14 . 1.348(16) ?
N1 C10 . 1.349(15) ?
N2 C15 . 1.316(15) ?
N2 C19 . 1.354(14) ?
C1 C2 . 1.380(14) ?
C1 C6 . 1.407(14) ?
C1 C7 . 1.479(16) ?
C2 C3 . 1.390(15) ?
C2 H2 . 0.9300 ?
C3 C4 . 1.384(15) ?
C3 C8 . 1.475(13) ?
C4 C5 . 1.422(13) ?
C4 H4 . 0.9300 ?
C5 C6 . 1.390(15) ?
C5 C9 . 1.490(14) ?
C6 H6 . 0.9300 ?
C9 Bi1 1_565 2.844(10) ?
C10 C11 . 1.38(2) ?
C10 H10 . 0.9300 ?
C11 C12 . 1.37(3) ?
C11 H11 . 0.9300 ?
C12 C13 . 1.42(2) ?
C12 H12 . 0.9300 ?
C13 C14 . 1.357(18) ?
C13 H13 . 0.9300 ?
C14 C15 . 1.501(18) ?
C15 C16 . 1.391(18) ?
C16 C17 . 1.39(2) ?
C16 H16 . 0.9300 ?
C17 C18 . 1.37(2) ?
C17 H17 . 0.9300 ?
C18 C19 . 1.374(19) ?
C18 H18 . 0.9300 ?
C19 H19 . 0.9300 ?
C20 H20A . 0.9600 ?
C20 H20B . 0.9600 ?
C20 H20C . 0.9600 ?
C21 H21A . 0.9600 ?
C21 H21B . 0.9600 ?
C21 H21C . 0.9600 ?
C22 H22A . 0.9600 ?
C22 H22B . 0.9600 ?
C22 H22C . 0.9600 ?
C22 H22D . 0.9600 ?
C22 H22E . 0.9600 ?
C22 H22F . 0.9600 ?
C23 H23A . 0.9600 ?
C23 H23B . 0.9600 ?
C23 H23C . 0.9600 ?
C23 H23D . 0.9600 ?
C23 H23E . 0.9600 ?
C23 H23F . 0.9600 ?

loop_
_geom_hbond_atom_site_label_D
_geom_hbond_atom_site_label_H
_geom_hbond_atom_site_label_A
_geom_hbond_site_symmetry_A
_geom_hbond_distance_DH
_geom_hbond_distance_HA
_geom_hbond_distance_DA
_geom_hbond_angle_DHA
_geom_hbond_publ_flag
O1 H1 O11 2_665 0.82 1.79 2.60(2) 167 yes
C10 H10 O8 . 0.93 2.53 3.16(2) 125 yes
C12 H12 O10 1_655 0.93 2.58 3.51(2) 179 yes
C13 H13 O6 1_645 0.93 2.57 3.350(19) 142 yes
C17 H17 O2 1_645 0.93 2.48 3.260(19) 142 yes
C18 H18 O3 2_655 0.93 2.58 3.391(17) 146 yes
C21 H21B O9 1_545 0.96 2.56 3.49(3) 161 yes

loop_
_geom_torsion_atom_site_label_1
_geom_torsion_atom_site_label_2
_geom_torsion_atom_site_label_3
_geom_torsion_atom_site_label_4
_geom_torsion_site_symmetry_1
_geom_torsion_site_symmetry_2
_geom_torsion_site_symmetry_3
_geom_torsion_site_symmetry_4
_geom_torsion
_geom_torsion_publ_flag
O6 Bi1 O3 C8 1_545 . . . -171.6(8) ?
N2 Bi1 O3 C8 . . . . -88.1(8) ?
N1 Bi1 O3 C8 . . . . -47.1(9) ?
O4 Bi1 O3 C8 . . . . -3.3(7) ?
O5 Bi1 O3 C8 1_545 . . . -145.8(7) ?
O7 Bi1 O3 C8 . . . . 77.4(8) ?
O10 Bi1 O3 C8 . . . . 123.1(7) ?
C9 Bi1 O3 C8 1_545 . . . -159.7(7) ?
O3 Bi1 O4 C8 . . . . 3.4(7) ?
O6 Bi1 O4 C8 1_545 . . . 16.8(8) ?
N2 Bi1 O4 C8 . . . . 86.7(7) ?
N1 Bi1 O4 C8 . . . . 152.9(7) ?
O5 Bi1 O4 C8 1_545 . . . 88.7(9) ?
O7 Bi1 O4 C8 . . . . -81.9(7) ?
O10 Bi1 O4 C8 . . . . -126.4(7) ?
C9 Bi1 O4 C8 1_545 . . . 43.9(10) ?
O3 Bi1 O7 N3 . . . . -123.6(9) ?
O6 Bi1 O7 N3 1_545 . . . 169.5(9) ?
N2 Bi1 O7 N3 . . . . -92.8(11) ?
N1 Bi1 O7 N3 . . . . 10.0(11) ?
O4 Bi1 O7 N3 . . . . -68.8(9) ?
O5 Bi1 O7 N3 1_545 . . . 118.6(9) ?
O10 Bi1 O7 N3 . . . . 83.4(9) ?
C9 Bi1 O7 N3 1_545 . . . 147.6(8) ?
C20 S1 O10 Bi1 . . . . 84.5(10) ?
C21 S1 O10 Bi1 . . . . -172.0(11) ?
O3 Bi1 O10 S1 . . . . 96.9(8) ?
O6 Bi1 O10 S1 1_545 . . . 37.1(8) ?
N2 Bi1 O10 S1 . . . . -39.5(10) ?
N1 Bi1 O10 S1 . . . . -90.4(8) ?
O4 Bi1 O10 S1 . . . . -172.7(6) ?
O5 Bi1 O10 S1 1_545 . . . -12.1(7) ?
O7 Bi1 O10 S1 . . . . 142.9(8) ?
C9 Bi1 O10 S1 1_545 . . . 13.4(7) ?
C22 S2A O11 S2B . . . . -63.8(12) ?
C23 S2B O11 S2A . . . . -53(2) ?
O3 Bi1 N1 C14 . . . . -53.6(9) ?
O6 Bi1 N1 C14 1_545 . . . 46.4(9) ?
N2 Bi1 N1 C14 . . . . -9.3(8) ?
O4 Bi1 N1 C14 . . . . -87.2(8) ?
O5 Bi1 N1 C14 1_545 . . . 62.9(8) ?
O7 Bi1 N1 C14 . . . . -158.7(8) ?
O10 Bi1 N1 C14 . . . . 132.4(8) ?
C9 Bi1 N1 C14 1_545 . . . 56.5(8) ?
O3 Bi1 N1 C10 . . . . 128.1(10) ?
O6 Bi1 N1 C10 1_545 . . . -131.9(9) ?
N2 Bi1 N1 C10 . . . . 172.5(10) ?
O4 Bi1 N1 C10 . . . . 94.5(10) ?
O5 Bi1 N1 C10 1_545 . . . -115.4(10) ?
O7 Bi1 N1 C10 . . . . 23.1(11) ?
O10 Bi1 N1 C10 . . . . -45.8(10) ?
C9 Bi1 N1 C10 1_545 . . . -121.7(10) ?
O3 Bi1 N2 C15 . . . . 166.9(9) ?
O6 Bi1 N2 C15 1_545 . . . -119.7(8) ?
N1 Bi1 N2 C15 . . . . 18.4(8) ?
O4 Bi1 N2 C15 . . . . 112.6(8) ?
O5 Bi1 N2 C15 1_545 . . . -66.2(8) ?
O7 Bi1 N2 C15 . . . . 136.2(8) ?
O10 Bi1 N2 C15 . . . . -38.8(10) ?
C9 Bi1 N2 C15 1_545 . . . -93.1(8) ?
O3 Bi1 N2 C19 . . . . -36.2(8) ?
O6 Bi1 N2 C19 1_545 . . . 37.1(8) ?
N1 Bi1 N2 C19 . . . . 175.3(9) ?
O4 Bi1 N2 C19 . . . . -90.5(8) ?
O5 Bi1 N2 C19 1_545 . . . 90.6(8) ?
O7 Bi1 N2 C19 . . . . -67.0(11) ?
O10 Bi1 N2 C19 . . . . 118.1(8) ?
C9 Bi1 N2 C19 1_545 . . . 63.8(8) ?
Bi1 O7 N3 O9 . . . . 166.9(16) ?
Bi1 O7 N3 O8 . . . . -11.3(15) ?
C6 C1 C2 C3 . . . . 0.0(16) ?
C7 C1 C2 C3 . . . . 178.5(10) ?
C1 C2 C3 C4 . . . . -2.7(17) ?
C1 C2 C3 C8 . . . . 175.9(10) ?
C2 C3 C4 C5 . . . . 4.7(17) ?
C8 C3 C4 C5 . . . . -174.0(10) ?
C3 C4 C5 C6 . . . . -4.0(17) ?
C3 C4 C5 C9 . . . . 175.8(10) ?
C4 C5 C6 C1 . . . . 1.3(17) ?
C9 C5 C6 C1 . . . . -178.5(10) ?
C2 C1 C6 C5 . . . . 0.7(17) ?
C7 C1 C6 C5 . . . . -178.0(10) ?
C2 C1 C7 O2 . . . . -177.3(12) ?
C6 C1 C7 O2 . . . . 1.2(18) ?
C2 C1 C7 O1 . . . . -0.5(17) ?
C6 C1 C7 O1 . . . . 178.1(11) ?
Bi1 O4 C8 O3 . . . . -5.8(12) ?
Bi1 O4 C8 C3 . . . . 171.9(10) ?
Bi1 O3 C8 O4 . . . . 6.0(12) ?
Bi1 O3 C8 C3 . . . . -171.8(9) ?
C4 C3 C8 O4 . . . . -11.0(18) ?
C2 C3 C8 O4 . . . . 170.4(11) ?
C4 C3 C8 O3 . . . . 166.8(11) ?
C2 C3 C8 O3 . . . . -11.8(17) ?
Bi1 O5 C9 O6 1_565 . . . 3.6(11) ?
Bi1 O5 C9 C5 1_565 . . . -176.0(9) ?
Bi1 O6 C9 O5 1_565 . . . -3.8(11) ?
Bi1 O6 C9 C5 1_565 . . . 175.8(8) ?
C6 C5 C9 O5 . . . . -160.4(11) ?
C4 C5 C9 O5 . . . . 19.7(16) ?
C6 C5 C9 O6 . . . . 20.0(16) ?
C4 C5 C9 O6 . . . . -159.9(10) ?
C14 N1 C10 C11 . . . . 3(2) ?
Bi1 N1 C10 C11 . . . . -179.1(11) ?
N1 C10 C11 C12 . . . . -1(2) ?
C10 C11 C12 C13 . . . . -2(3) ?
C11 C12 C13 C14 . . . . 4(3) ?
C10 N1 C14 C13 . . . . -1.0(19) ?
Bi1 N1 C14 C13 . . . . -179.3(11) ?
C10 N1 C14 C15 . . . . 179.2(11) ?
Bi1 N1 C14 C15 . . . . 0.9(13) ?
C12 C13 C14 N1 . . . . -2(2) ?
C12 C13 C14 C15 . . . . 177.4(14) ?
C19 N2 C15 C16 . . . . -0.7(17) ?
Bi1 N2 C15 C16 . . . . 156.1(10) ?
C19 N2 C15 C14 . . . . 178.1(10) ?
Bi1 N2 C15 C14 . . . . -25.1(13) ?
N1 C14 C15 N2 . . . . 15.8(15) ?
C13 C14 C15 N2 . . . . -164.0(13) ?
N1 C14 C15 C16 . . . . -165.3(11) ?
C13 C14 C15 C16 . . . . 14.9(19) ?
N2 C15 C16 C17 . . . . 0.1(19) ?
C14 C15 C16 C17 . . . . -178.7(12) ?
C15 C16 C17 C18 . . . . 1(2) ?
C16 C17 C18 C19 . . . . -2(2) ?
C15 N2 C19 C18 . . . . -0.1(17) ?
Bi1 N2 C19 C18 . . . . -157.0(9) ?
C17 C18 C19 N2 . . . . 1.6(19) ?
